data_4125892
loop_
_publ_author_name
'Mu\~niz, Kilian'
'Barreiro, Laura'
'Romero, R Mart\'in'
'Mart\'inez, Claudio'

_publ_section_title
;
 Catalytic Asymmetric Diamination of Styrenes.
;
_journal_issue 12
_journal_name_full 'Journal of the American Chemical Society'
_journal_page_first 4354
_journal_page_last 4357
_journal_paper_doi 10.1021/jacs.7b01443
_journal_volume 139
_journal_year 2017
_chemical_absolute_configuration ad
_chemical_formula_sum 'C28 H47 I N2 O9'
_chemical_formula_weight 682.57
_chemical_name_systematic
;
 ?
;
_space_group_IT_number 4
_space_group_name_Hall 'P 2yb'
_symmetry_cell_setting monoclinic
_symmetry_space_group_name_Hall 'P 2yb'
_symmetry_space_group_name_H-M 'P 1 21 1'
_atom_sites_solution_hydrogens mixed
_audit_creation_method SHELXL-2014
_cell_angle_alpha 90
_cell_angle_beta 103.4360(16)
_cell_angle_gamma 90
_cell_formula_units_Z 2
_cell_length_a 11.4085(5)
_cell_length_b 12.0467(4)
_cell_length_c 12.3818(5)
_cell_measurement_reflns_used 4690
_cell_measurement_temperature 100(2)
_cell_measurement_theta_max 27.81
_cell_measurement_theta_min 2.39
_cell_volume 1655.11(11)
_computing_cell_refinement 'Bruker APEX2 v2011.4-0'
_computing_data_collection 'Bruker APEX2 v2011.4-0'
_computing_data_reduction 'Bruker SAINT V7.60A'
_computing_molecular_graphics 'Bruker SHELXTL'
_computing_publication_material 'Bruker SHELXTL'
_computing_structure_refinement 'SHELXL-2014 (Sheldrick, 2014)'
_computing_structure_solution Sir2011
_diffrn_ambient_temperature 100(2)
_diffrn_detector_area_resol_mean 512
_diffrn_detector_type '4K CCD area detector APEX II'
_diffrn_measured_fraction_theta_full 0.990
_diffrn_measured_fraction_theta_max 0.871
_diffrn_measurement_device_type 'APEX DUO Kappa 4-axis goniometer'
_diffrn_measurement_method
;
 Fullsphere data collection, phi and omega scans
;
_diffrn_measurement_specimen_support 'magnetic support with MicroMount'
_diffrn_radiation_monochromator 'Quazar MX Multilayer Optics'
_diffrn_radiation_type MoK\a
_diffrn_radiation_wavelength 0.71073
_diffrn_reflns_av_R_equivalents 0.0169
_diffrn_reflns_av_unetI/netI 0.0196
_diffrn_reflns_Laue_measured_fraction_full 0.990
_diffrn_reflns_Laue_measured_fraction_max 0.871
_diffrn_reflns_limit_h_max 13
_diffrn_reflns_limit_h_min -15
_diffrn_reflns_limit_k_max 16
_diffrn_reflns_limit_k_min -11
_diffrn_reflns_limit_l_max 15
_diffrn_reflns_limit_l_min -15
_diffrn_reflns_number 16414
_diffrn_reflns_point_group_measured_fraction_full 0.937
_diffrn_reflns_point_group_measured_fraction_max 0.786
_diffrn_reflns_theta_full 25.242
_diffrn_reflns_theta_max 28.223
_diffrn_reflns_theta_min 1.691
_diffrn_source 'Microfocus source E025 IuS'
_diffrn_source_current 0.6
_diffrn_source_power 50
_diffrn_source_size '0.2 mm x 0.2 mm fine focus'
_diffrn_source_type 'Bruker APEX DUO'
_exptl_absorpt_coefficient_mu 1.017
_exptl_absorpt_correction_T_max 0.999
_exptl_absorpt_correction_T_min 0.836
_exptl_absorpt_correction_type empirical
_exptl_absorpt_process_details
; 
 SADABS Version 2008/1 Bruker-Nonius
 Blessing, Acta Cryst. (1995) A51 33-38
;
_exptl_crystal_colour white
_exptl_crystal_density_diffrn 1.370
_exptl_crystal_description plate
_exptl_crystal_F_000 708
_exptl_crystal_size_max 0.03
_exptl_crystal_size_mid 0.02
_exptl_crystal_size_min 0.001
_refine_diff_density_max 0.456
_refine_diff_density_min -0.250
_refine_diff_density_rms 0.042
_refine_ls_abs_structure_details
;
 Flack x determined using 2604 quotients [(I+)-(I-)]/[(I+)+(I-)]
 (Parsons, Flack and Wagner, Acta Cryst. B69 (2013) 249-259).
;
_refine_ls_abs_structure_Flack -0.032(5)
_refine_ls_extinction_method none
_refine_ls_goodness_of_fit_ref 1.099
_refine_ls_hydrogen_treatment noref
_refine_ls_matrix_type full
_refine_ls_number_parameters 434
_refine_ls_number_reflns 6417
_refine_ls_number_restraints 210
_refine_ls_restrained_S_all 1.092
_refine_ls_R_factor_all 0.0174
_refine_ls_R_factor_gt 0.0167
_refine_ls_shift/su_max 0.003
_refine_ls_shift/su_mean 0.000
_refine_ls_structure_factor_coef Fsqd
_refine_ls_weighting_details 'w=1/[\s^2^(Fo^2^)+(0.0191P)^2^+0.3949P] where P=(Fo^2^+2Fc^2^)/3'
_refine_ls_weighting_scheme calc
_refine_ls_wR_factor_gt 0.0410
_refine_ls_wR_factor_ref 0.0413
_reflns_Friedel_coverage 0.000
_reflns_number_gt 6280
_reflns_number_total 6417
_reflns_threshold_expression >2sigma(I)
_cod_data_source_file ja7b01443_si_004.cif
_cod_data_source_block mo_SH116_0m
_cod_depositor_comments
;
The following automatic conversions were performed:

'_symmetry_cell_setting' value 'Monoclinic' changed to 'monoclinic'
according to
/home/data/users/saulius/crontab/automatic-downloads/current/ACS/lib/dictionaries/cif_core.dic
dictionary named 'cif_core.dic' version 2.4.2 from 2011-04-26.

Automatic conversion script
Id: cif_fix_values 4973 2017-02-22 13:04:09Z antanas 
;
_cod_original_sg_symbol_H-M P2(1)
_cod_database_code 4125892
_shelx_space_group_comment
;
The symmetry employed for this shelxl refinement is uniquely defined
by the following loop, which should always be used as a source of
symmetry information in preference to the above space-group names.
They are only intended as comments.
;
_shelx_estimated_absorpt_t_min 0.970
_shelx_estimated_absorpt_t_max 0.999
_shelxl_version_number 2014-3

loop_
_space_group_symop_operation_xyz
'x, y, z'
'-x, y+1/2, -z'

loop_
_atom_site_label
_atom_site_type_symbol
_atom_site_fract_x
_atom_site_fract_y
_atom_site_fract_z
_atom_site_U_iso_or_equiv
_atom_site_adp_type
_atom_site_occupancy
_atom_site_site_symmetry_order
_atom_site_calc_flag
_atom_site_refinement_flags_posn
_atom_site_refinement_flags_adp
_atom_site_refinement_flags_occupancy
_atom_site_disorder_assembly
_atom_site_disorder_group
C1 C 0.0762(2) 0.1692(2) 0.2221(2) 0.0191(5) Uani 1 1 d . . . . .
C2 C 0.0822(2) 0.0671(2) 0.2764(2) 0.0216(5) Uani 1 1 d . . . . .
C3 C -0.0230(2) 0.0048(2) 0.2638(2) 0.0257(6) Uani 1 1 d . . . . .
H3 H -0.0224 -0.0641 0.3013 0.031 Uiso 1 1 calc R U . . .
C4 C -0.1282(2) 0.0447(2) 0.1959(3) 0.0277(6) Uani 1 1 d . . . . .
H4 H -0.1993 0.0011 0.1860 0.033 Uiso 1 1 calc R U . . .
C5 C -0.1337(2) 0.1457(2) 0.1419(3) 0.0272(6) Uani 1 1 d . . . . .
H5 H -0.2076 0.1709 0.0961 0.033 Uiso 1 1 calc R U . . .
C6 C -0.0306(3) 0.2101(2) 0.1549(2) 0.0207(6) Uani 1 1 d . . . . .
C7 C 0.2044(3) -0.0575(2) 0.4082(2) 0.0302(6) Uani 1 1 d . . . . .
H7 H 0.1364 -0.0614 0.4464 0.036 Uiso 1 1 calc R U . . .
C8 C 0.2087(3) -0.1633(3) 0.3395(3) 0.0256(6) Uani 1 1 d . . . . .
C9 C 0.3228(4) -0.0410(3) 0.4917(3) 0.0503(10) Uani 1 1 d . . . . .
H9A H 0.3884 -0.0370 0.4529 0.075 Uiso 1 1 calc R U . . .
H9B H 0.3369 -0.1034 0.5439 0.075 Uiso 1 1 calc R U . . .
H9C H 0.3199 0.0283 0.5326 0.075 Uiso 1 1 calc R U . . .
C10 C 0.2084(3) -0.3662(3) 0.3271(3) 0.0327(7) Uani 1 1 d . . . . .
H10 H 0.1920 -0.4281 0.3754 0.039 Uiso 1 1 calc R U . . .
C11 C 0.3376(3) -0.3799(3) 0.3181(4) 0.0574(11) Uani 1 1 d . . . . .
H11A H 0.3565 -0.3235 0.2677 0.086 Uiso 1 1 calc R U . . .
H11B H 0.3483 -0.4540 0.2890 0.086 Uiso 1 1 calc R U . . .
H11C H 0.3917 -0.3713 0.3916 0.086 Uiso 1 1 calc R U . . .
C12 C 0.1208(4) -0.3807(3) 0.2157(3) 0.0591(11) Uani 1 1 d . . . . .
H12A H 0.0385 -0.3674 0.2238 0.089 Uiso 1 1 calc R U . . .
H12B H 0.1270 -0.4564 0.1886 0.089 Uiso 1 1 calc R U . . .
H12C H 0.1401 -0.3275 0.1625 0.089 Uiso 1 1 calc R U . . .
C13 C 0.1760(8) -0.2727(10) 0.5007(9) 0.034(2) Uani 0.5 1 d D U P A 1
H13 H 0.1806 -0.1966 0.5336 0.041 Uiso 0.5 1 calc R U P A 1
C14 C 0.2727(10) -0.3440(11) 0.5759(12) 0.053(3) Uani 0.5 1 d D U P A 1
H14A H 0.2641 -0.4213 0.5505 0.079 Uiso 0.5 1 calc R U P A 1
H14B H 0.2633 -0.3398 0.6524 0.079 Uiso 0.5 1 calc R U P A 1
H14C H 0.3527 -0.3165 0.5728 0.079 Uiso 0.5 1 calc R U P A 1
C15 C 0.0507(9) -0.3166(12) 0.4934(10) 0.057(3) Uani 0.5 1 d D U P A 1
H15A H -0.0084 -0.2660 0.4485 0.085 Uiso 0.5 1 calc R U P A 1
H15B H 0.0361 -0.3220 0.5682 0.085 Uiso 0.5 1 calc R U P A 1
H15C H 0.0427 -0.3902 0.4589 0.085 Uiso 0.5 1 calc R U P A 1
C13' C 1.1316(9) -0.2770(11) 0.4792(10) 0.041(3) Uani 0.5 1 d D U P B 2
H13' H 1.1287 -0.2023 0.5136 0.049 Uiso 0.5 1 calc R U P B 2
C14' C 1.2154(10) -0.3494(12) 0.5657(11) 0.059(3) Uani 0.5 1 d D U P B 2
H14D H 1.2139 -0.4258 0.5382 0.088 Uiso 0.5 1 calc R U P B 2
H14E H 1.1883 -0.3484 0.6352 0.088 Uiso 0.5 1 calc R U P B 2
H14F H 1.2978 -0.3204 0.5791 0.088 Uiso 0.5 1 calc R U P B 2
C15' C 1.0038(9) -0.3202(11) 0.4490(10) 0.056(3) Uani 0.5 1 d D U P B 2
H15D H 0.9536 -0.2700 0.3952 0.085 Uiso 0.5 1 calc R U P B 2
H15E H 0.9720 -0.3243 0.5159 0.085 Uiso 0.5 1 calc R U P B 2
H15F H 1.0029 -0.3944 0.4163 0.085 Uiso 0.5 1 calc R U P B 2
C16 C -0.1281(2) 0.3589(2) 0.0379(2) 0.0211(5) Uani 1 1 d . . . . .
H16 H -0.1674 0.3057 -0.0215 0.025 Uiso 1 1 calc R U . . .
C17 C -0.2158(2) 0.3910(2) 0.1108(2) 0.0222(5) Uani 1 1 d . . . . .
C18 C -0.0838(3) 0.4600(2) -0.0123(3) 0.0270(6) Uani 1 1 d . . . . .
H18A H -0.0511 0.5137 0.0464 0.040 Uiso 1 1 calc R U . . .
H18B H -0.1510 0.4939 -0.0662 0.040 Uiso 1 1 calc R U . . .
H18C H -0.0207 0.4383 -0.0499 0.040 Uiso 1 1 calc R U . . .
C19 C -0.4199(2) 0.4295(3) 0.1299(2) 0.0279(6) Uani 1 1 d . . . . .
H19 H -0.5009 0.4370 0.0779 0.033 Uiso 1 1 calc R U . . .
C20 C -0.3944(3) 0.5384(3) 0.1924(3) 0.0380(7) Uani 1 1 d . . . . .
H20A H -0.3168 0.5336 0.2465 0.057 Uiso 1 1 calc R U . . .
H20B H -0.4585 0.5535 0.2311 0.057 Uiso 1 1 calc R U . . .
H20C H -0.3914 0.5986 0.1398 0.057 Uiso 1 1 calc R U . . .
C21 C -0.4278(3) 0.3320(3) 0.2063(3) 0.0407(8) Uani 1 1 d . . . . .
H21A H -0.4495 0.2646 0.1617 0.061 Uiso 1 1 calc R U . . .
H21B H -0.4894 0.3473 0.2478 0.061 Uiso 1 1 calc R U . . .
H21C H -0.3496 0.3213 0.2583 0.061 Uiso 1 1 calc R U . . .
C22 C -0.3812(2) 0.3991(3) -0.0606(2) 0.0265(6) Uani 1 1 d . . . . .
H22 H -0.3113 0.3893 -0.0957 0.032 Uiso 1 1 calc R U . . .
C23 C -0.4611(3) 0.2970(3) -0.0897(3) 0.0388(8) Uani 1 1 d . . . . .
H23A H -0.4148 0.2304 -0.0611 0.058 Uiso 1 1 calc R U . . .
H23B H -0.4891 0.2914 -0.1705 0.058 Uiso 1 1 calc R U . . .
H23C H -0.5306 0.3035 -0.0562 0.058 Uiso 1 1 calc R U . . .
C24 C -0.4453(3) 0.5052(3) -0.1073(3) 0.0389(7) Uani 1 1 d . . . . .
H24A H -0.5204 0.5125 -0.0823 0.058 Uiso 1 1 calc R U . . .
H24B H -0.4637 0.5026 -0.1886 0.058 Uiso 1 1 calc R U . . .
H24C H -0.3932 0.5690 -0.0812 0.058 Uiso 1 1 calc R U . . .
O6 O 0.4197(11) 0.3108(10) 0.4258(11) 0.057(3) Uani 0.5 1 d D U P C 1
C25 C 0.3338(14) 0.3027(19) 0.4667(14) 0.037(3) Uani 0.5 1 d D U P C 1
C26 C 0.3402(14) 0.3083(14) 0.5895(13) 0.044(3) Uani 0.5 1 d D U P C 1
H26A H 0.2591 0.2997 0.6024 0.066 Uiso 0.5 1 calc R U P C 1
H26B H 0.3923 0.2487 0.6275 0.066 Uiso 0.5 1 calc R U P C 1
H26C H 0.3734 0.3803 0.6185 0.066 Uiso 0.5 1 calc R U P C 1
O6' O 0.3998(12) 0.3527(8) 0.4223(12) 0.049(2) Uani 0.5 1 d D U P C 2
C25' C 0.3190(15) 0.3193(19) 0.4620(14) 0.036(3) Uani 0.5 1 d D U P C 2
C26' C 0.3163(13) 0.3321(12) 0.5821(13) 0.045(3) Uani 0.5 1 d D U P C 2
H26D H 0.2424 0.2987 0.5948 0.068 Uiso 0.5 1 calc R U P C 2
H26E H 0.3865 0.2949 0.6287 0.068 Uiso 0.5 1 calc R U P C 2
H26F H 0.3183 0.4112 0.6011 0.068 Uiso 0.5 1 calc R U P C 2
C27 C 0.2305(2) 0.2895(2) -0.0016(3) 0.0261(7) Uani 1 1 d . . . . .
C28 C 0.1884(2) 0.2601(4) -0.1221(2) 0.0340(5) Uani 1 1 d . . . . .
H28A H 0.1062 0.2878 -0.1504 0.051 Uiso 1 1 calc R U . . .
H28B H 0.1892 0.1792 -0.1306 0.051 Uiso 1 1 calc R U . . .
H28C H 0.2422 0.2939 -0.1640 0.051 Uiso 1 1 calc R U . . .
I1 I 0.23313(2) 0.25950(2) 0.23366(2) 0.02294(5) Uani 1 1 d . . . . .
N1 N 0.1909(2) -0.2619(2) 0.3839(2) 0.0307(6) Uani 1 1 d . U . . .
N2 N -0.33199(18) 0.40667(18) 0.06061(18) 0.0210(4) Uani 1 1 d . . . . .
O1 O 0.19214(16) 0.03803(16) 0.33746(16) 0.0272(4) Uani 1 1 d . . . . .
O2 O 0.2333(2) -0.1539(2) 0.24924(18) 0.0385(5) Uani 1 1 d . . . . .
O3 O -0.02178(18) 0.31012(17) 0.10760(18) 0.0234(4) Uani 1 1 d . . . . .
O4 O -0.17563(17) 0.40181(18) 0.21118(16) 0.0302(4) Uani 1 1 d . . . . .
O5 O 0.22269(16) 0.2788(2) 0.40388(16) 0.0303(5) Uani 1 1 d . U . . .
O7 O 0.20259(18) 0.21343(16) 0.06366(17) 0.0300(4) Uani 1 1 d . . . . .
O8 O 0.2824(2) 0.3751(2) 0.03143(19) 0.0420(6) Uani 1 1 d . . . . .
O1W O 0.0073(2) 0.4143(2) 0.4026(2) 0.0537(7) Uani 1 1 d D . . . .
H1W H -0.052(3) 0.420(4) 0.338(2) 0.080 Uiso 1 1 d D U . . .
H2W H 0.067(3) 0.362(3) 0.416(4) 0.080 Uiso 1 1 d D U . . .

loop_
_atom_site_aniso_label
_atom_site_aniso_U_11
_atom_site_aniso_U_22
_atom_site_aniso_U_33
_atom_site_aniso_U_23
_atom_site_aniso_U_13
_atom_site_aniso_U_12
C1 0.0200(11) 0.0190(13) 0.0195(14) -0.0021(10) 0.0069(10) -0.0003(9)
C2 0.0250(12) 0.0229(14) 0.0190(13) -0.0004(10) 0.0090(10) 0.0043(10)
C3 0.0320(14) 0.0171(13) 0.0322(16) 0.0016(11) 0.0160(12) 0.0014(11)
C4 0.0250(13) 0.0222(14) 0.0394(17) -0.0046(12) 0.0147(12) -0.0032(11)
C5 0.0196(13) 0.0245(15) 0.0368(18) -0.0027(12) 0.0051(12) 0.0008(11)
C6 0.0234(13) 0.0192(12) 0.0208(15) -0.0031(12) 0.0077(11) 0.0016(10)
C7 0.0440(16) 0.0240(15) 0.0252(16) 0.0094(12) 0.0133(13) 0.0080(12)
C8 0.0285(14) 0.0282(16) 0.0223(16) 0.0055(13) 0.0103(12) 0.0078(13)
C9 0.070(2) 0.0383(19) 0.033(2) 0.0078(15) -0.0078(17) 0.0105(17)
C10 0.0344(16) 0.0266(17) 0.0374(19) 0.0029(15) 0.0093(13) 0.0028(14)
C11 0.045(2) 0.038(2) 0.097(3) 0.001(2) 0.033(2) 0.0083(16)
C12 0.076(3) 0.042(2) 0.050(2) -0.0013(18) -0.004(2) 0.001(2)
C13 0.052(5) 0.029(4) 0.027(4) 0.007(3) 0.022(4) 0.000(4)
C14 0.083(7) 0.033(5) 0.032(4) 0.009(3) -0.009(6) 0.000(6)
C15 0.060(6) 0.063(6) 0.057(7) 0.011(6) 0.034(5) -0.008(6)
C13' 0.055(6) 0.037(5) 0.036(5) 0.005(3) 0.021(5) -0.006(4)
C14' 0.102(8) 0.046(5) 0.025(5) 0.012(4) 0.007(6) -0.007(7)
C15' 0.061(6) 0.053(5) 0.069(8) -0.010(6) 0.043(5) -0.017(5)
C16 0.0218(12) 0.0211(14) 0.0190(14) -0.0001(10) 0.0018(10) 0.0036(10)
C17 0.0303(14) 0.0155(13) 0.0205(15) 0.0001(10) 0.0055(11) -0.0004(11)
C18 0.0277(13) 0.0264(15) 0.0275(16) 0.0045(11) 0.0077(11) 0.0023(11)
C19 0.0235(12) 0.0372(17) 0.0257(15) -0.0005(12) 0.0110(11) -0.0008(11)
C20 0.0370(16) 0.0374(18) 0.045(2) -0.0078(15) 0.0199(14) 0.0048(13)
C21 0.0497(18) 0.044(2) 0.0324(19) -0.0008(14) 0.0180(15) -0.0154(15)
C22 0.0219(12) 0.0360(16) 0.0203(14) 0.0001(12) 0.0025(10) -0.0013(11)
C23 0.0377(15) 0.047(2) 0.0295(17) -0.0087(13) 0.0030(13) -0.0111(12)
C24 0.0329(15) 0.0473(19) 0.0312(18) 0.0106(14) -0.0033(13) 0.0047(14)
O6 0.032(4) 0.092(9) 0.044(4) -0.011(5) 0.000(3) -0.021(5)
C25 0.035(4) 0.040(7) 0.028(4) 0.002(4) -0.006(3) -0.006(4)
C26 0.043(5) 0.056(7) 0.020(4) -0.001(4) -0.018(3) 0.025(4)
O6' 0.041(5) 0.052(6) 0.048(4) 0.001(4) -0.001(3) -0.019(4)
C25' 0.038(5) 0.031(6) 0.031(4) 0.008(3) -0.007(4) -0.002(4)
C26' 0.054(8) 0.035(6) 0.033(4) 0.009(4) -0.017(5) -0.011(6)
C27 0.0162(10) 0.032(2) 0.0301(16) 0.0056(11) 0.0058(10) 0.0035(9)
C28 0.0371(12) 0.0354(13) 0.0283(13) 0.004(2) 0.0054(10) 0.005(3)
I1 0.02061(7) 0.02385(8) 0.02439(8) 0.00246(10) 0.00531(5) -0.00192(10)
N1 0.0430(12) 0.0257(18) 0.0277(12) 0.0082(10) 0.0172(10) 0.0066(10)
N2 0.0221(10) 0.0237(11) 0.0171(11) -0.0002(9) 0.0047(8) -0.0002(9)
O1 0.0290(9) 0.0242(10) 0.0283(11) 0.0099(8) 0.0066(8) 0.0052(8)
O2 0.0598(14) 0.0330(13) 0.0300(13) 0.0069(9) 0.0251(11) 0.0080(10)
O3 0.0200(9) 0.0198(9) 0.0289(12) 0.0046(9) 0.0026(8) 0.0014(7)
O4 0.0321(10) 0.0392(12) 0.0165(11) -0.0050(9) 0.0000(8) 0.0080(9)
O5 0.0307(8) 0.0346(16) 0.0232(9) -0.0044(9) 0.0014(7) -0.0015(9)
O7 0.0406(11) 0.0255(10) 0.0276(11) 0.0018(8) 0.0155(9) -0.0009(8)
O8 0.0465(12) 0.0457(14) 0.0338(13) 0.0023(10) 0.0097(10) -0.0212(11)
O1W 0.0484(15) 0.0617(18) 0.0451(16) -0.0104(13) -0.0009(12) 0.0041(13)

loop_
_atom_type_symbol
_atom_type_description
_atom_type_scat_dispersion_real
_atom_type_scat_dispersion_imag
_atom_type_scat_source
C C 0.0033 0.0016 'International Tables Vol C Tables 4.2.6.8 and 6.1.1.4'
H H 0.0000 0.0000 'International Tables Vol C Tables 4.2.6.8 and 6.1.1.4'
N N 0.0061 0.0033 'International Tables Vol C Tables 4.2.6.8 and 6.1.1.4'
O O 0.0106 0.0060 'International Tables Vol C Tables 4.2.6.8 and 6.1.1.4'
I I -0.4742 1.8119 'International Tables Vol C Tables 4.2.6.8 and 6.1.1.4'

loop_
_geom_angle_atom_site_label_1
_geom_angle_atom_site_label_2
_geom_angle_atom_site_label_3
_geom_angle
_geom_angle_site_symmetry_1
_geom_angle_site_symmetry_3
C6 C1 C2 122.4(2) . .
C6 C1 I1 118.5(2) . .
C2 C1 I1 119.00(18) . .
O1 C2 C3 125.9(2) . .
O1 C2 C1 115.6(2) . .
C3 C2 C1 118.4(2) . .
C4 C3 C2 119.0(3) . .
C3 C4 C5 122.4(2) . .
C4 C5 C6 119.6(3) . .
O3 C6 C5 126.4(3) . .
O3 C6 C1 115.4(3) . .
C5 C6 C1 118.1(3) . .
O1 C7 C9 104.9(2) . .
O1 C7 C8 109.8(2) . .
C9 C7 C8 110.4(3) . .
O2 C8 N1 123.1(3) . .
O2 C8 C7 118.3(3) . .
N1 C8 C7 118.6(3) . .
N1 C10 C11 111.7(3) . .
N1 C10 C12 113.5(3) . .
C11 C10 C12 111.6(3) . .
N1 C13 C15 106.9(8) . .
N1 C13 C14 114.0(9) . .
C15 C13 C14 112.3(8) . .
N1 C13' C15' 115.6(9) 1_655 .
N1 C13' C14' 107.2(9) 1_655 .
C15' C13' C14' 112.8(8) . .
O3 C16 C18 105.1(2) . .
O3 C16 C17 108.8(2) . .
C18 C16 C17 111.3(2) . .
O4 C17 N2 123.4(2) . .
O4 C17 C16 118.6(2) . .
N2 C17 C16 118.0(2) . .
N2 C19 C20 112.2(2) . .
N2 C19 C21 111.1(2) . .
C20 C19 C21 112.5(3) . .
N2 C22 C24 111.7(2) . .
N2 C22 C23 110.8(2) . .
C24 C22 C23 112.4(2) . .
O6 C25 O5 121.2(13) . .
O6 C25 C26 124.5(13) . .
O5 C25 C26 114.1(11) . .
O6' C25' O5 122.8(13) . .
O6' C25' C26' 124.1(13) . .
O5 C25' C26' 112.8(11) . .
O8 C27 O7 123.9(3) . .
O8 C27 C28 123.7(3) . .
O7 C27 C28 112.4(3) . .
C1 I1 O7 81.63(9) . .
C1 I1 O5 83.14(9) . .
O7 I1 O5 164.74(7) . .
C8 N1 C10 120.5(2) . .
C8 N1 C13 122.2(5) . .
C10 N1 C13 116.3(5) . .
C8 N1 C13' 124.5(5) . 1_455
C10 N1 C13' 114.0(5) . 1_455
C17 N2 C22 124.3(2) . .
C17 N2 C19 119.0(2) . .
C22 N2 C19 116.6(2) . .
C2 O1 C7 119.7(2) . .
C6 O3 C16 119.1(2) . .
C25' O5 I1 111.1(7) . .
C25 O5 I1 109.2(7) . .
C27 O7 I1 114.88(18) . .

loop_
_geom_bond_atom_site_label_1
_geom_bond_atom_site_label_2
_geom_bond_distance
_geom_bond_site_symmetry_2
C1 C6 1.396(4) .
C1 C2 1.396(4) .
C1 I1 2.071(2) .
C2 O1 1.352(3) .
C2 C3 1.393(4) .
C3 C4 1.381(4) .
C4 C5 1.384(4) .
C5 C6 1.386(4) .
C6 O3 1.354(3) .
C7 O1 1.433(3) .
C7 C9 1.511(5) .
C7 C8 1.539(4) .
C8 O2 1.219(4) .
C8 N1 1.345(4) .
C10 N1 1.476(4) .
C10 C11 1.513(5) .
C10 C12 1.514(5) .
C13 N1 1.501(12) .
C13 C15 1.507(10) .
C13 C14 1.531(10) .
C13' N1 1.501(13) 1_655
C13' C15' 1.510(10) .
C13' C14' 1.533(10) .
C16 O3 1.441(3) .
C16 C18 1.507(4) .
C16 C17 1.544(4) .
C17 O4 1.228(3) .
C17 N2 1.340(3) .
C19 N2 1.490(3) .
C19 C20 1.516(4) .
C19 C21 1.524(4) .
C22 N2 1.478(3) .
C22 C24 1.519(4) .
C22 C23 1.523(4) .
O6 C25 1.207(9) .
C25 O5 1.355(16) .
C25 C26 1.506(9) .
O6' C25' 1.209(9) .
C25' O5 1.263(17) .
C25' C26' 1.502(9) .
C27 O8 1.212(3) .
C27 O7 1.309(3) .
C27 C28 1.500(4) .
I1 O7 2.126(2) .
I1 O5 2.1512(19) .
N1 C13' 1.501(13) 1_455

loop_
_geom_torsion_atom_site_label_1
_geom_torsion_atom_site_label_2
_geom_torsion_atom_site_label_3
_geom_torsion_atom_site_label_4
_geom_torsion
_geom_torsion_site_symmetry_4
C6 C1 C2 O1 179.2(2) .
I1 C1 C2 O1 3.0(3) .
C6 C1 C2 C3 -0.9(4) .
I1 C1 C2 C3 -177.06(19) .
O1 C2 C3 C4 -178.3(3) .
C1 C2 C3 C4 1.8(4) .
C2 C3 C4 C5 -1.6(4) .
C3 C4 C5 C6 0.4(4) .
C4 C5 C6 O3 180.0(2) .
C4 C5 C6 C1 0.5(4) .
C2 C1 C6 O3 -179.8(2) .
I1 C1 C6 O3 -3.6(3) .
C2 C1 C6 C5 -0.3(4) .
I1 C1 C6 C5 175.9(2) .
O1 C7 C8 O2 18.9(4) .
C9 C7 C8 O2 -96.3(3) .
O1 C7 C8 N1 -164.2(3) .
C9 C7 C8 N1 80.6(4) .
O3 C16 C17 O4 20.1(3) .
C18 C16 C17 O4 -95.3(3) .
O3 C16 C17 N2 -160.6(2) .
C18 C16 C17 N2 84.0(3) .
O2 C8 N1 C10 4.0(4) .
C7 C8 N1 C10 -172.7(3) .
O2 C8 N1 C13 172.2(5) .
C7 C8 N1 C13 -4.5(6) .
O2 C8 N1 C13' -164.1(5) 1_455
C7 C8 N1 C13' 19.1(6) 1_455
C11 C10 N1 C8 62.9(4) .
C12 C10 N1 C8 -64.3(4) .
C11 C10 N1 C13 -105.9(5) .
C12 C10 N1 C13 126.9(5) .
C11 C10 N1 C13' -127.7(5) 1_455
C12 C10 N1 C13' 105.0(5) 1_455
C15 C13 N1 C8 116.5(8) .
C14 C13 N1 C8 -118.7(7) .
C15 C13 N1 C10 -74.8(8) .
C14 C13 N1 C10 50.0(9) .
C15 C13 N1 C13' 13(2) 1_455
C14 C13 N1 C13' 138(3) 1_455
O4 C17 N2 C22 177.1(3) .
C16 C17 N2 C22 -2.2(4) .
O4 C17 N2 C19 -5.1(4) .
C16 C17 N2 C19 175.6(2) .
C24 C22 N2 C17 -123.5(3) .
C23 C22 N2 C17 110.3(3) .
C24 C22 N2 C19 58.7(3) .
C23 C22 N2 C19 -67.5(3) .
C20 C19 N2 C17 64.4(3) .
C21 C19 N2 C17 -62.6(3) .
C20 C19 N2 C22 -117.7(3) .
C21 C19 N2 C22 115.4(3) .
C3 C2 O1 C7 -8.4(4) .
C1 C2 O1 C7 171.5(2) .
C9 C7 O1 C2 -159.6(3) .
C8 C7 O1 C2 81.7(3) .
C5 C6 O3 C16 1.3(4) .
C1 C6 O3 C16 -179.3(3) .
C18 C16 O3 C6 -172.6(2) .
C17 C16 O3 C6 68.0(3) .
O6' C25' O5 C25 88(7) .
C26' C25' O5 C25 -98(7) .
O6' C25' O5 I1 7(2) .
C26' C25' O5 I1 -178.9(11) .
O6 C25 O5 C25' -102(8) .
C26 C25 O5 C25' 82(7) .
O6 C25 O5 I1 0(2) .
C26 C25 O5 I1 -174.9(12) .
O8 C27 O7 I1 8.1(3) .
C28 C27 O7 I1 -170.53(17) .
